data_2243055
loop_
_publ_author_name
'Chadeayne, Andrew R.'
'Pham, Duyen N. K.'
'Golen, James A.'
'Manke, David R.'

_publ_section_title
;
 The fumarate salts of the <i>N</i>-isopropyl-<i>N</i>-methyl derivatives
 of DMT and psilocin
;
_journal_issue 9
_journal_name_full 'Acta Crystallographica Section E'
_journal_page_first 1316
_journal_page_last 1320
_journal_paper_doi 10.1107/S2056989019011253
_journal_volume 75
_journal_year 2019
_chemical_formula_iupac 'C14 H21 N2 +, C4 H3 O4 -'
_chemical_formula_moiety 'C14 H21 N2 +, C4 H3 O4 -'
_chemical_formula_sum 'C18 H24 N2 O4'
_chemical_formula_weight 332.39
_chemical_name_common
;
<i>N</i>-Isopropyl-<i>N</i>-methyltryptaminium fumarate
;
_chemical_name_systematic
;
[2-(1<i>H</i>-Indol-3-yl)ethyl](methyl)propan-2-ylazanium
3-carboxyprop-2-enoate
;
_space_group_crystal_system monoclinic
_space_group_IT_number 14
_space_group_name_Hall '-P 2ybc'
_space_group_name_H-M_alt 'P 1 21/c 1'
_symmetry_space_group_name_Hall '-P 2ybc'
_symmetry_space_group_name_H-M 'P 1 21/c 1'
_atom_sites_solution_hydrogens mixed
_audit_creation_method
;
Olex2 1.2
(compiled 2018.05.29 svn.r3508 for OlexSys, GUI svn.r5506)
;
_cell_angle_alpha 90
_cell_angle_beta 106.932(7)
_cell_angle_gamma 90
_cell_formula_units_Z 4
_cell_length_a 9.852(2)
_cell_length_b 12.789(2)
_cell_length_c 14.875(3)
_cell_measurement_reflns_used 9752
_cell_measurement_temperature 200(2)
_cell_measurement_theta_max 25.29
_cell_measurement_theta_min 3.04
_cell_volume 1793.0(6)
_computing_cell_refinement
;
SAINT (Bruker, 2016)
;
_computing_data_collection
;
APEX3 (Bruker, 2016)
;
_computing_data_reduction
;
SAINT (Bruker, 2016)
;
_computing_molecular_graphics
;
<i>OLEX2</i> (Dolomanov <i>et al.</i>,  2009)
;
_computing_publication_material
;
<i>OLEX2</i> (Dolomanov <i>et al.</i>,  2009)
;
_computing_structure_refinement
;
SHELXL97 (Sheldrick, 2008)
;
_computing_structure_solution
;
SHELXS97 (Sheldrick 2008)
;
_diffrn_ambient_temperature 200.0
_diffrn_measured_fraction_theta_full 0.998
_diffrn_measured_fraction_theta_max 0.995
_diffrn_measurement_device_type 'Bruker D8 Venture CMOS'
_diffrn_measurement_method '\f and \w scans'
_diffrn_radiation_type MoK\a
_diffrn_radiation_wavelength 0.71073
_diffrn_reflns_av_R_equivalents 0.0516
_diffrn_reflns_av_unetI/netI 0.0222
_diffrn_reflns_limit_h_max 11
_diffrn_reflns_limit_h_min -11
_diffrn_reflns_limit_k_max 15
_diffrn_reflns_limit_k_min -15
_diffrn_reflns_limit_l_max 17
_diffrn_reflns_limit_l_min -17
_diffrn_reflns_number 36899
_diffrn_reflns_theta_full 25.242
_diffrn_reflns_theta_max 25.439
_diffrn_reflns_theta_min 3.044
_diffrn_standards_number 0
_exptl_absorpt_coefficient_mu 0.087
_exptl_absorpt_correction_T_max 0.745
_exptl_absorpt_correction_T_min 0.687
_exptl_absorpt_correction_type multi-scan
_exptl_absorpt_process_details
;
(SADABS; Bruker, 2016)
;
_exptl_crystal_colour colourless
_exptl_crystal_density_diffrn 1.231
_exptl_crystal_description BLOCK
_exptl_crystal_F_000 712
_exptl_crystal_size_max 0.20
_exptl_crystal_size_mid 0.18
_exptl_crystal_size_min 0.05
_refine_diff_density_max 0.257
_refine_diff_density_min -0.255
_refine_ls_extinction_coef 0.039(3)
_refine_ls_extinction_expression Fc^*^=kFc[1+0.001xFc^2^\l^3^/sin(2\q)]^-1/4^
_refine_ls_extinction_method SHELXL
_refine_ls_goodness_of_fit_ref 1.057
_refine_ls_hydrogen_treatment mixed
_refine_ls_matrix_type full
_refine_ls_number_parameters 240
_refine_ls_number_reflns 3297
_refine_ls_number_restraints 8
_refine_ls_restrained_S_all 1.058
_refine_ls_R_factor_all 0.0661
_refine_ls_R_factor_gt 0.0486
_refine_ls_shift/su_max 0.000
_refine_ls_shift/su_mean 0.000
_refine_ls_structure_factor_coef Fsqd
_refine_ls_weighting_details 'w=1/[\s^2^(Fo^2^)+(0.0488P)^2^+1.0971P] where P=(Fo^2^+2Fc^2^)/3'
_refine_ls_weighting_scheme calc
_refine_ls_wR_factor_gt 0.1142
_refine_ls_wR_factor_ref 0.1269
_reflns_number_gt 2605
_reflns_number_total 3297
_reflns_threshold_expression 'I > 2\s(I)'
_cod_data_source_file hb7844sup1.cif
_cod_data_source_block MiPT
_cod_database_code 2243055
_shelx_space_group_comment
;
The symmetry employed for this shelxl refinement is uniquely defined
by the following loop, which should always be used as a source of
symmetry information in preference to the above space-group names.
They are only intended as comments.
;
_shelx_estimated_absorpt_t_min 0.983
_shelx_estimated_absorpt_t_max 0.996
_shelxl_version_number 2014/6

loop_
_space_group_symop_operation_xyz
'x, y, z'
'-x, y+1/2, -z+1/2'
'-x, -y, -z'
'x, -y-1/2, z-1/2'

loop_
_atom_site_type_symbol
_atom_site_label
_atom_site_fract_x
_atom_site_fract_y
_atom_site_fract_z
_atom_site_U_iso_or_equiv
_atom_site_adp_type
_atom_site_calc_flag
_atom_site_occupancy
_atom_site_disorder_assembly
_atom_site_disorder_group
O O1 0.17442(15) 0.78060(11) 0.58471(8) 0.0395(4) Uani d 1 . .
O O2 0.21577(18) 0.61007(12) 0.58250(9) 0.0521(4) Uani d 1 . .
O O3 0.19484(17) 0.72434(11) 0.25829(9) 0.0442(4) Uani d 1 . .
H H3A 0.184(3) 0.724(2) 0.1982(8) 0.066 Uiso d 1 . .
O O4 0.1592(2) 0.55393(12) 0.24156(11) 0.0731(6) Uani d 1 . .
N N1 0.88917(17) 0.64452(13) 1.00719(12) 0.0382(4) Uani d 1 . .
H H1 0.9809(11) 0.6526(17) 1.0259(15) 0.046 Uiso d 1 . .
N N2 0.3185(3) 0.5163(2) 0.74864(18) 0.0303(7) Uani d 0.630(3) A 1
H H2 0.281(3) 0.551(2) 0.6962(14) 0.036 Uiso d 0.630(3) A 1
C C11 0.3410(4) 0.4055(3) 0.7190(2) 0.0443(4) Uani d 0.630(3) A 1
H H11 0.3829 0.3640 0.7775 0.053 Uiso calc 0.630(3) A 1
C C12 0.2020(4) 0.3543(3) 0.6666(3) 0.0443(4) Uani d 0.630(3) A 1
H H12A 0.2210 0.2905 0.6359 0.066 Uiso calc 0.630(3) A 1
H H12B 0.1459 0.4027 0.6191 0.066 Uiso calc 0.630(3) A 1
H H12C 0.1490 0.3365 0.7110 0.066 Uiso calc 0.630(3) A 1
C C13 0.4553(5) 0.4179(4) 0.6694(3) 0.0443(4) Uani d 0.630(3) A 1
H H13A 0.5401 0.4493 0.7127 0.066 Uiso calc 0.630(3) A 1
H H13B 0.4200 0.4631 0.6143 0.066 Uiso calc 0.630(3) A 1
H H13C 0.4794 0.3491 0.6493 0.066 Uiso calc 0.630(3) A 1
C C14 0.2176(6) 0.5221(4) 0.8107(4) 0.0443(4) Uani d 0.630(3) A 1
H H14A 0.2112 0.5946 0.8304 0.066 Uiso calc 0.630(3) A 1
H H14B 0.2545 0.4779 0.8664 0.066 Uiso calc 0.630(3) A 1
H H14C 0.1232 0.4974 0.7749 0.066 Uiso calc 0.630(3) A 1
N N2A 0.3757(5) 0.4914(4) 0.7207(3) 0.0342(11) Uani d 0.370(3) A 2
H H2A 0.336(6) 0.533(4) 0.674(3) 0.041 Uiso d 0.370(3) A 2
C C11A 0.2757(6) 0.4302(5) 0.7616(4) 0.0443(4) Uani d 0.370(3) A 2
H H11A 0.3302 0.3822 0.8124 0.053 Uiso calc 0.370(3) A 2
C C12A 0.1685(8) 0.3698(6) 0.6867(5) 0.0443(4) Uani d 0.370(3) A 2
H H12D 0.2131 0.3066 0.6710 0.066 Uiso calc 0.370(3) A 2
H H12E 0.1341 0.4134 0.6305 0.066 Uiso calc 0.370(3) A 2
H H12F 0.0887 0.3500 0.7099 0.066 Uiso calc 0.370(3) A 2
C C13A 0.4250(8) 0.4028(6) 0.6507(5) 0.0443(4) Uani d 0.370(3) A 2
H H13D 0.5166 0.4234 0.6426 0.066 Uiso calc 0.370(3) A 2
H H13E 0.3532 0.4006 0.5892 0.066 Uiso calc 0.370(3) A 2
H H13F 0.4336 0.3335 0.6800 0.066 Uiso calc 0.370(3) A 2
C C14A 0.1952(10) 0.5037(7) 0.7980(7) 0.0443(4) Uani d 0.370(3) A 2
H H14D 0.1334 0.4659 0.8279 0.066 Uiso calc 0.370(3) A 2
H H14E 0.1373 0.5467 0.7465 0.066 Uiso calc 0.370(3) A 2
H H14F 0.2601 0.5487 0.8445 0.066 Uiso calc 0.370(3) A 2
C C1 0.8135(2) 0.57049(15) 0.94651(13) 0.0380(5) Uani d 1 . .
H H1A 0.8536 0.5193 0.9156 0.046 Uiso calc 1 . .
C C2 0.7970(2) 0.70501(14) 1.03799(13) 0.0333(4) Uani d 1 . .
C C3 0.8232(2) 0.78851(15) 1.10072(14) 0.0411(5) Uani d 1 . .
H H3 0.9169 0.8130 1.1293 0.049 Uiso calc 1 . .
C C4 0.7083(2) 0.83418(16) 1.11972(16) 0.0475(5) Uani d 1 . .
H H4 0.7230 0.8911 1.1625 0.057 Uiso calc 1 . .
C C5 0.5702(2) 0.79874(17) 1.07743(16) 0.0468(5) Uani d 1 . .
H H5 0.4929 0.8323 1.0916 0.056 Uiso calc 1 . .
C C6 0.5444(2) 0.71618(15) 1.01564(14) 0.0392(5) Uani d 1 . .
H H6 0.4501 0.6926 0.9874 0.047 Uiso calc 1 . .
C C7 0.6584(2) 0.66727(14) 0.99481(12) 0.0317(4) Uani d 1 . .
C C8 0.6725(2) 0.58089(14) 0.93698(12) 0.0343(4) Uani d 1 . .
C C9 0.5561(2) 0.51227(15) 0.87944(13) 0.0410(5) Uani d 1 . .
H H9A 0.4972 0.4877 0.9190 0.049 Uiso calc 1 . .
H H9B 0.5982 0.4502 0.8581 0.049 Uiso calc 1 . .
C C10 0.4622(2) 0.56961(15) 0.79425(13) 0.0413(5) Uani d 1 . .
H H10A 0.5141 0.5759 0.7466 0.050 Uiso calc 0.630(3) A 1
H H10B 0.4446 0.6412 0.8135 0.050 Uiso calc 0.630(3) A 1
H H10C 0.5221 0.6129 0.7657 0.050 Uiso calc 0.370(3) A 2
H H10D 0.3967 0.6167 0.8143 0.050 Uiso calc 0.370(3) A 2
C C15 0.19062(19) 0.69693(15) 0.54455(12) 0.0311(4) Uani d 1 . .
C C16 0.17850(19) 0.70575(15) 0.44231(12) 0.0314(4) Uani d 1 . .
H H16 0.1595 0.7725 0.4133 0.038 Uiso calc 1 . .
C C17 0.1928(2) 0.62619(16) 0.39115(13) 0.0379(5) Uani d 1 . .
H H17 0.2124 0.5600 0.4212 0.045 Uiso calc 1 . .
C C18 0.1807(2) 0.63118(15) 0.28967(13) 0.0366(5) Uani d 1 . .

loop_
_atom_site_aniso_label
_atom_site_aniso_U_11
_atom_site_aniso_U_22
_atom_site_aniso_U_33
_atom_site_aniso_U_12
_atom_site_aniso_U_13
_atom_site_aniso_U_23
O1 0.0506(8) 0.0474(8) 0.0207(6) 0.0070(6) 0.0106(6) -0.0012(6)
O2 0.0820(12) 0.0477(9) 0.0241(7) 0.0098(8) 0.0117(7) 0.0083(6)
O3 0.0714(10) 0.0420(8) 0.0197(7) -0.0031(7) 0.0143(7) -0.0007(6)
O4 0.1495(19) 0.0411(9) 0.0324(8) -0.0018(10) 0.0323(10) -0.0061(7)
N1 0.0326(9) 0.0421(9) 0.0379(9) -0.0025(7) 0.0068(7) -0.0066(7)
N2 0.0357(16) 0.0298(14) 0.0220(14) -0.0031(12) 0.0034(12) -0.0004(11)
C11 0.0445(12) 0.0460(10) 0.0386(10) -0.0045(7) 0.0064(7) -0.0135(8)
C12 0.0445(12) 0.0460(10) 0.0386(10) -0.0045(7) 0.0064(7) -0.0135(8)
C13 0.0445(12) 0.0460(10) 0.0386(10) -0.0045(7) 0.0064(7) -0.0135(8)
C14 0.0445(12) 0.0460(10) 0.0386(10) -0.0045(7) 0.0064(7) -0.0135(8)
N2A 0.040(3) 0.033(3) 0.025(2) -0.002(2) 0.002(2) 0.000(2)
C11A 0.0445(12) 0.0460(10) 0.0386(10) -0.0045(7) 0.0064(7) -0.0135(8)
C12A 0.0445(12) 0.0460(10) 0.0386(10) -0.0045(7) 0.0064(7) -0.0135(8)
C13A 0.0445(12) 0.0460(10) 0.0386(10) -0.0045(7) 0.0064(7) -0.0135(8)
C14A 0.0445(12) 0.0460(10) 0.0386(10) -0.0045(7) 0.0064(7) -0.0135(8)
C1 0.0453(12) 0.0365(10) 0.0305(10) 0.0001(9) 0.0084(9) -0.0056(8)
C2 0.0369(10) 0.0314(9) 0.0296(9) -0.0035(8) 0.0066(8) -0.0005(7)
C3 0.0431(11) 0.0376(11) 0.0385(11) -0.0104(9) 0.0055(9) -0.0081(9)
C4 0.0602(14) 0.0360(11) 0.0467(12) -0.0029(10) 0.0159(11) -0.0117(9)
C5 0.0477(13) 0.0433(12) 0.0514(13) 0.0043(10) 0.0175(10) -0.0052(10)
C6 0.0346(10) 0.0393(11) 0.0409(11) -0.0028(8) 0.0069(9) 0.0015(9)
C7 0.0360(10) 0.0288(9) 0.0264(9) -0.0031(7) 0.0029(8) 0.0020(7)
C8 0.0419(11) 0.0313(9) 0.0252(9) -0.0041(8) 0.0025(8) -0.0006(7)
C9 0.0505(12) 0.0342(10) 0.0288(10) -0.0102(9) -0.0033(9) 0.0004(8)
C10 0.0500(12) 0.0360(10) 0.0291(10) -0.0150(9) -0.0025(9) 0.0034(8)
C15 0.0283(9) 0.0436(11) 0.0201(9) 0.0028(8) 0.0049(7) 0.0025(8)
C16 0.0340(10) 0.0384(10) 0.0208(9) 0.0026(8) 0.0063(7) 0.0036(7)
C17 0.0505(12) 0.0392(10) 0.0237(9) 0.0066(9) 0.0104(8) 0.0038(8)
C18 0.0478(12) 0.0392(11) 0.0232(9) 0.0067(9) 0.0108(8) -0.0008(8)

loop_
_atom_type_symbol
_atom_type_description
_atom_type_scat_dispersion_real
_atom_type_scat_dispersion_imag
_atom_type_scat_source
C C 0.0033 0.0016 'International Tables Vol C Tables 4.2.6.8 and 6.1.1.4'
H H 0.0000 0.0000 'International Tables Vol C Tables 4.2.6.8 and 6.1.1.4'
N N 0.0061 0.0033 'International Tables Vol C Tables 4.2.6.8 and 6.1.1.4'
O O 0.0106 0.0060 'International Tables Vol C Tables 4.2.6.8 and 6.1.1.4'

loop_
_geom_angle_atom_site_label_1
_geom_angle_atom_site_label_2
_geom_angle_atom_site_label_3
_geom_angle
C18 O3 H3A 111.8(17)
C1 N1 H1 127.4(15)
C2 N1 H1 123.6(15)
C2 N1 C1 108.93(16)
C11 N2 H2 106(2)
C11 N2 C14 113.1(3)
C11 N2 C10 110.3(3)
C14 N2 H2 109(2)
C10 N2 H2 105(2)
C10 N2 C14 112.6(2)
N2 C11 H11 107.5
N2 C11 C13 103.6(3)
C12 C11 N2 111.5(3)
C12 C11 H11 107.5
C12 C11 C13 118.8(3)
C13 C11 H11 107.5
C11 C12 H12A 109.5
C11 C12 H12B 109.5
C11 C12 H12C 109.5
H12A C12 H12B 109.5
H12A C12 H12C 109.5
H12B C12 H12C 109.5
C11 C13 H13A 109.5
C11 C13 H13B 109.5
C11 C13 H13C 109.5
H13A C13 H13B 109.5
H13A C13 H13C 109.5
H13B C13 H13C 109.5
N2 C14 H14A 109.5
N2 C14 H14B 109.5
N2 C14 H14C 109.5
H14A C14 H14B 109.5
H14A C14 H14C 109.5
H14B C14 H14C 109.5
C11A N2A H2A 116(4)
C11A N2A C13A 103.7(4)
C11A N2A C10 109.8(4)
C13A N2A H2A 94(4)
C10 N2A H2A 101(4)
C10 N2A C13A 131.9(5)
N2A C11A H11A 110.5
C12A C11A N2A 111.4(5)
C12A C11A H11A 110.5
C14A C11A N2A 107.9(6)
C14A C11A H11A 110.5
C14A C11A C12A 105.7(5)
C11A C12A H12D 109.5
C11A C12A H12E 109.5
C11A C12A H12F 109.5
H12D C12A H12E 109.5
H12D C12A H12F 109.5
H12E C12A H12F 109.5
N2A C13A H13D 109.5
N2A C13A H13E 109.5
N2A C13A H13F 109.5
H13D C13A H13E 109.5
H13D C13A H13F 109.5
H13E C13A H13F 109.5
C11A C14A H14D 109.5
C11A C14A H14E 109.5
C11A C14A H14F 109.5
H14D C14A H14E 109.5
H14D C14A H14F 109.5
H14E C14A H14F 109.5
N1 C1 H1A 124.9
C8 C1 N1 110.14(17)
C8 C1 H1A 124.9
N1 C2 C3 130.27(18)
N1 C2 C7 107.58(16)
C3 C2 C7 122.15(18)
C2 C3 H3 121.3
C4 C3 C2 117.45(19)
C4 C3 H3 121.3
C3 C4 H4 119.3
C3 C4 C5 121.44(19)
C5 C4 H4 119.3
C4 C5 H5 119.4
C6 C5 C4 121.1(2)
C6 C5 H5 119.4
C5 C6 H6 120.4
C5 C6 C7 119.22(19)
C7 C6 H6 120.4
C2 C7 C8 106.62(17)
C6 C7 C2 118.61(17)
C6 C7 C8 134.76(18)
C1 C8 C7 106.73(16)
C1 C8 C9 126.19(18)
C7 C8 C9 127.05(18)
C8 C9 H9A 109.3
C8 C9 H9B 109.3
C8 C9 C10 111.81(16)
H9A C9 H9B 107.9
C10 C9 H9A 109.3
C10 C9 H9B 109.3
N2 C10 H10A 108.7
N2 C10 H10B 108.7
N2A C10 H10C 109.5
N2A C10 H10D 109.5
C9 C10 N2 114.26(17)
C9 C10 N2A 110.7(2)
C9 C10 H10A 108.7
C9 C10 H10B 108.7
C9 C10 H10C 109.5
C9 C10 H10D 109.5
H10A C10 H10B 107.6
H10C C10 H10D 108.1
O1 C15 C16 115.80(16)
O2 C15 O1 125.66(16)
O2 C15 C16 118.53(17)
C15 C16 H16 118.5
C17 C16 C15 123.04(17)
C17 C16 H16 118.5
C16 C17 H17 117.6
C16 C17 C18 124.86(18)
C18 C17 H17 117.6
O3 C18 C17 114.82(16)
O4 C18 O3 123.88(17)
O4 C18 C17 121.30(18)

loop_
_geom_bond_atom_site_label_1
_geom_bond_atom_site_label_2
_geom_bond_distance
O1 C15 1.258(2)
O2 C15 1.238(2)
O3 H3A 0.869(10)
O3 C18 1.302(2)
O4 C18 1.202(2)
N1 H1 0.870(10)
N1 C1 1.369(2)
N1 C2 1.369(3)
N2 H2 0.880(10)
N2 C11 1.518(4)
N2 C14 1.543(7)
N2 C10 1.540(3)
C11 H11 1.0000
C11 C12 1.513(5)
C11 C13 1.523(6)
C12 H12A 0.9800
C12 H12B 0.9800
C12 H12C 0.9800
C13 H13A 0.9800
C13 H13B 0.9800
C13 H13C 0.9800
C14 H14A 0.9800
C14 H14B 0.9800
C14 H14C 0.9800
N2A H2A 0.876(10)
N2A C11A 1.518(6)
N2A C13A 1.702(10)
N2A C10 1.543(4)
C11A H11A 1.0000
C11A C12A 1.506(9)
C11A C14A 1.433(12)
C12A H12D 0.9800
C12A H12E 0.9800
C12A H12F 0.9800
C13A H13D 0.9800
C13A H13E 0.9800
C13A H13F 0.9800
C14A H14D 0.9800
C14A H14E 0.9800
C14A H14F 0.9800
C1 H1A 0.9500
C1 C8 1.361(3)
C2 C3 1.392(3)
C2 C7 1.414(3)
C3 H3 0.9500
C3 C4 1.375(3)
C4 H4 0.9500
C4 C5 1.397(3)
C5 H5 0.9500
C5 C6 1.374(3)
C6 H6 0.9500
C6 C7 1.397(3)
C7 C8 1.432(3)
C8 C9 1.499(3)
C9 H9A 0.9900
C9 H9B 0.9900
C9 C10 1.522(3)
C10 H10A 0.9900
C10 H10B 0.9900
C10 H10C 0.9900
C10 H10D 0.9900
C15 C16 1.495(2)
C16 H16 0.9500
C16 C17 1.303(3)
C17 H17 0.9500
C17 C18 1.481(3)

loop_
_geom_hbond_atom_site_label_D
_geom_hbond_atom_site_label_H
_geom_hbond_atom_site_label_A
_geom_hbond_site_symmetry_A
_geom_hbond_distance_DH
_geom_hbond_distance_HA
_geom_hbond_distance_DA
_geom_hbond_angle_DHA
O3 H3A O1 4_575 0.869(10) 1.664(10) 2.5316(18) 176(3)
N1 H1 O1 4_676 0.870(10) 2.040(12) 2.874(2) 160(2)
N2 H2 O2 . 0.880(10) 1.792(12) 2.667(3) 173(3)
N2A H2A O2 . 0.876(10) 1.810(18) 2.670(5) 167(6)

loop_
_geom_torsion_atom_site_label_1
_geom_torsion_atom_site_label_2
_geom_torsion_atom_site_label_3
_geom_torsion_atom_site_label_4
_geom_torsion
O1 C15 C16 C17 179.92(19)
O2 C15 C16 C17 0.2(3)
N1 C1 C8 C7 0.4(2)
N1 C1 C8 C9 -177.70(17)
N1 C2 C3 C4 -179.1(2)
N1 C2 C7 C6 179.60(16)
N1 C2 C7 C8 0.2(2)
C11 N2 C10 C9 -57.8(3)
C14 N2 C11 C12 57.6(4)
C14 N2 C11 C13 -173.6(3)
C14 N2 C10 C9 69.7(3)
C11A N2A C10 C9 63.3(5)
C13A N2A C11A C12A -47.0(6)
C13A N2A C11A C14A -162.6(6)
C13A N2A C10 C9 -68.0(6)
C1 N1 C2 C3 179.1(2)
C1 N1 C2 C7 0.0(2)
C1 C8 C9 C10 -111.0(2)
C2 N1 C1 C8 -0.2(2)
C2 C3 C4 C5 -0.3(3)
C2 C7 C8 C1 -0.4(2)
C2 C7 C8 C9 177.68(18)
C3 C2 C7 C6 0.4(3)
C3 C2 C7 C8 -178.93(18)
C3 C4 C5 C6 0.5(3)
C4 C5 C6 C7 -0.2(3)
C5 C6 C7 C2 -0.3(3)
C5 C6 C7 C8 178.9(2)
C6 C7 C8 C1 -179.6(2)
C6 C7 C8 C9 -1.5(3)
C7 C2 C3 C4 -0.1(3)
C7 C8 C9 C10 71.3(3)
C8 C9 C10 N2 -163.3(2)
C8 C9 C10 N2A 162.0(3)
C10 N2 C11 C12 -175.2(3)
C10 N2 C11 C13 -46.4(3)
C10 N2A C11A C12A 168.1(4)
C10 N2A C11A C14A 52.4(6)
C15 C16 C17 C18 179.57(18)
C16 C17 C18 O3 18.9(3)
C16 C17 C18 O4 -160.9(2)

_cod_database_fobs_code 2243055
